data_7108002
loop_
_publ_author_name
'Walton, R I'
'Millange, F'
'Le Bail, A'
'Loiseau, T'
'Serre, C'
'O Hare, D'
'Ferey, G'

_publ_section_title
;
 The room-temperature crystallisation of a one-dimensional gallium
 fluorophosphate, Ga(HPO4)2F.H3N(CH2)3NH3.2H2O, a precursor to
 three-dimensional microporous gallium fluorophosphates
;
_journal_name_full
;
Chemical Communications
;
_journal_page_first 203
_journal_page_last 204
_journal_volume 2000
_journal_year 2000
_chemical_formula_sum 'C3 H18 F Ga N2 O4 P2'
_chemical_formula_weight 296.85
_space_group_IT_number 2
_symmetry_cell_setting triclinic
_symmetry_space_group_name_Hall '-P 1'
_symmetry_space_group_name_H-M 'P -1'
_cell_angle_alpha 107.295(2)
_cell_angle_beta 101.786(2)
_cell_angle_gamma 90.439(2)
_cell_formula_units_Z 2
_cell_length_a 7.0528(2)
_cell_length_b 8.4912(2)
_cell_length_c 11.6004(3)
_cell_measurement_temperature 293(2)
_cell_volume 647.58(3)
_computing_structure_refinement FULLPROF
_computing_structure_solution ESPOIR
_diffrn_ambient_temperature 293(2)
_diffrn_radiation_source synchrotron
_diffrn_radiation_wavelength 1.30041
_exptl_absorpt_coefficient_mu 5.343
_exptl_crystal_density_diffrn 1.523
_exptl_crystal_density_method 'not measured'
_cod_data_source_file gap.cif
_cod_data_source_block gap
_cod_original_cell_volume 647.57(3)
_cod_database_code 7108002

loop_
_symmetry_equiv_pos_as_xyz
'x, y, z'
'-x, -y, -z'

loop_
_atom_site_label
_atom_site_type_symbol
_atom_site_fract_x
_atom_site_fract_y
_atom_site_fract_z
_atom_site_U_iso_or_equiv
Ga1 Ga 0.0000 0.0000 0.0000 0.0226(15)
Ga2 Ga 0.5000 0.0000 0.0000 0.0229(15)
P1 P 0.1907(14) 0.6802(10) 0.8599(8) 0.037(2)
P2 P 0.1846(15) 0.0616(11) 0.7792(8) 0.036(2)
O1 O 0.1535(24) 0.2139(21) 0.7299(16) 0.034(5)
O2 O 0.0257(25) 0.7635(20) 0.9237(17) 0.015(4)
O3 O 0.3891(25) 0.0811(20) 0.8505(16) 0.029(5)
O4 O 0.1483(27) 0.9037(19) 0.6608(16) 0.016(4)
O5 O 0.2138(24) 0.4978(21) 0.8857(15) 0.031(5)
O6 O 0.3993(25) 0.7612(19) 0.9053(15) 0.026(5)
O7 O 0.0253(27) 0.0704(20) 0.8521(17) 0.030(5)
O8 O 0.1479(25) 0.6379(17) 0.7175(15) 0.040(5)
F F 0.2688(22) 0.0414(16) 0.0559(11) 0.027(4)
C1 C 0.6777(39) 0.4955(29) 0.6826(24) 0.014(7)
C2 C 0.6965(35) 0.3750(27) 0.5655(24) 0.010(6)
C3 C 0.6779(39) 0.4193(27) 0.7913(23) 0.002(6)
N1 N 0.6248(28) 0.2065(22) 0.5206(18) 0.000(5)
N2 N 0.7159(28) 0.5687(22) 0.8973(20) 0.002(5)
OW1 O 0.7714(23) 0.7563(20) 0.4883(15) 0.028(5)
OW2 O 0.3578(24) 0.9753(18) 0.2992(15) 0.017(4)
